data_4331978
loop_
_publ_author_name
'Gagliardo, Marcella'
'Rodr\'iguez, Gema'
'Dam, Henk H.'
'Lutz, Martin'
'Spek, Anthony L.'
'Havenith, Remco W. A.'
'Coppo, Paolo'
'De Cola, Luisa'
'Hartl, Franti\<sek'
'van Klink, Gerard P. M.'
'van Koten, Gerard'

_publ_section_title
;
 A Novel Heteroditopic Terpyridine-Pincer Ligand as Building Block for
 Mono- and Heterometallic Pd(II) and Ru(II) Complexes
;
_journal_issue 5
_journal_name_full 'Inorganic Chemistry'
_journal_page_first 2143
_journal_page_last 2155
_journal_paper_doi 10.1021/ic051967c
_journal_volume 45
_journal_year 2006
_chemical_formula_moiety 'C27 H28 Br N5 Pd'
_chemical_formula_sum 'C27 H28 Br N5 Pd'
_chemical_formula_weight 608.85
_chemical_name_systematic
; 
 ? 
;
_space_group_IT_number 14
_symmetry_cell_setting monoclinic
_symmetry_space_group_name_Hall '-P 2ybc'
_symmetry_space_group_name_H-M 'P 1 21/c 1'
_atom_sites_solution_hydrogens difmap
_atom_sites_solution_primary heavy
_atom_sites_solution_secondary difmap
_audit_creation_method SHELXL-97
_cell_angle_alpha 90.00
_cell_angle_beta 108.0173(3)
_cell_angle_gamma 90.00
_cell_formula_units_Z 4
_cell_length_a 14.6370(1)
_cell_length_b 9.1587(1)
_cell_length_c 19.1888(2)
_cell_measurement_reflns_used 57219
_cell_measurement_temperature 150(2)
_cell_measurement_theta_max 27.48
_cell_measurement_theta_min 1.02
_cell_volume 2446.23(4)
_computing_cell_refinement HKL2000
_computing_data_collection 'Nonius COLLECT'
_computing_data_reduction HKL2000
_computing_structure_refinement 'SHELXL-97 (Sheldrick, 1997)'
_computing_structure_solution 'DIRDIF-97 (Beurskens et al., 1997)'
_diffrn_ambient_temperature 150(2)
_diffrn_measured_fraction_theta_full 0.999
_diffrn_measured_fraction_theta_max 0.999
_diffrn_measurement_device_type 'Nonius KappaCCD'
_diffrn_radiation_monochromator graphite
_diffrn_radiation_source 'rotating anode'
_diffrn_radiation_type MoK\a
_diffrn_radiation_wavelength 0.71073
_diffrn_reflns_av_R_equivalents 0.0552
_diffrn_reflns_av_sigmaI/netI 0.0260
_diffrn_reflns_limit_h_max 19
_diffrn_reflns_limit_h_min -18
_diffrn_reflns_limit_k_max 11
_diffrn_reflns_limit_k_min -11
_diffrn_reflns_limit_l_max 24
_diffrn_reflns_limit_l_min -24
_diffrn_reflns_number 47360
_diffrn_reflns_theta_full 27.49
_diffrn_reflns_theta_max 27.49
_diffrn_reflns_theta_min 1.46
_exptl_absorpt_coefficient_mu 2.418
_exptl_absorpt_correction_T_max 0.83
_exptl_absorpt_correction_T_min 0.46
_exptl_absorpt_correction_type refdelf
_exptl_crystal_colour yellow
_exptl_crystal_density_diffrn 1.653
_exptl_crystal_density_method 'not measured'
_exptl_crystal_description plate
_exptl_crystal_F_000 1224
_exptl_crystal_size_max 0.48
_exptl_crystal_size_mid 0.30
_exptl_crystal_size_min 0.06
_refine_diff_density_max 0.436
_refine_diff_density_min -0.835
_refine_diff_density_rms 0.080
_refine_ls_extinction_method none
_refine_ls_goodness_of_fit_ref 1.059
_refine_ls_hydrogen_treatment constr
_refine_ls_matrix_type full
_refine_ls_number_parameters 311
_refine_ls_number_reflns 5619
_refine_ls_number_restraints 0
_refine_ls_restrained_S_all 1.059
_refine_ls_R_factor_all 0.0334
_refine_ls_R_factor_gt 0.0270
_refine_ls_shift/su_max 0.001
_refine_ls_shift/su_mean 0.000
_refine_ls_structure_factor_coef Fsqd
_refine_ls_weighting_details 'calc w=1/[\s^2^(Fo^2^)+(0.0384P)^2^+1.8003P] where P=(Fo^2^+2Fc^2^)/3'
_refine_ls_weighting_scheme calc
_refine_ls_wR_factor_gt 0.0704
_refine_ls_wR_factor_ref 0.0731
_reflns_number_gt 4952
_reflns_number_total 5619
_reflns_threshold_expression I>2\s(I)
_cod_data_source_file ic051967csup1.cif
_cod_data_source_block s2602a
_cod_original_sg_symbol_H-M 'P 21/c'
_cod_database_code 4331978

loop_
_symmetry_equiv_pos_as_xyz
'x, y, z'
'-x, y+1/2, -z+1/2'
'-x, -y, -z'
'x, -y-1/2, z-1/2'

loop_
_atom_site_label
_atom_site_type_symbol
_atom_site_fract_x
_atom_site_fract_y
_atom_site_fract_z
_atom_site_U_iso_or_equiv
_atom_site_adp_type
_atom_site_occupancy
_atom_site_symmetry_multiplicity
_atom_site_calc_flag
_atom_site_refinement_flags
Pd1 Pd 0.153397(11) 0.933682(18) 0.137497(9) 0.01940(6) Uani 1 1 d .
Br1 Br 0.062869(19) 1.16356(3) 0.150479(16) 0.04273(9) Uani 1 1 d .
N1 N 0.29171(13) 1.0303(2) 0.16289(10) 0.0200(4) Uani 1 1 d .
N2 N 0.03938(13) 0.7810(2) 0.10475(10) 0.0245(4) Uani 1 1 d .
N3 N 0.49330(14) 0.2423(2) -0.00007(10) 0.0200(4) Uani 1 1 d .
N4 N 0.25952(14) 0.1723(2) -0.12830(10) 0.0261(4) Uani 1 1 d .
N5 N 0.68496(14) 0.4107(2) 0.14270(10) 0.0256(4) Uani 1 1 d .
C1 C 0.22452(15) 0.7657(2) 0.12318(11) 0.0185(4) Uani 1 1 d .
C2 C 0.32453(15) 0.7742(2) 0.14552(11) 0.0172(4) Uani 1 1 d .
C3 C 0.37635(15) 0.6646(2) 0.12534(11) 0.0180(4) Uani 1 1 d .
H3 H 0.4444 0.6712 0.1388 0.022 Uiso 1 1 calc R
C4 C 0.32896(15) 0.5438(2) 0.08508(11) 0.0182(4) Uani 1 1 d .
C5 C 0.22815(15) 0.5336(2) 0.06700(11) 0.0205(4) Uani 1 1 d .
H5 H 0.1958 0.4497 0.0422 0.025 Uiso 1 1 calc R
C6 C 0.17591(15) 0.6459(2) 0.08533(11) 0.0203(4) Uani 1 1 d .
C7 C 0.36376(15) 0.9096(2) 0.18874(12) 0.0197(4) Uani 1 1 d .
H7A H 0.3754 0.8914 0.2416 0.024 Uiso 1 1 calc R
H7B H 0.4255 0.9373 0.1813 0.024 Uiso 1 1 calc R
C8 C 0.29827(19) 1.0887(3) 0.09259(13) 0.0288(5) Uani 1 1 d .
H8A H 0.2505 1.1661 0.0750 0.043 Uiso 1 1 calc R
H8B H 0.2860 1.0100 0.0563 0.043 Uiso 1 1 calc R
H8C H 0.3627 1.1285 0.1000 0.043 Uiso 1 1 calc R
C9 C 0.31547(18) 1.1507(3) 0.21726(14) 0.0283(5) Uani 1 1 d .
H9A H 0.3805 1.1861 0.2230 0.042 Uiso 1 1 calc R
H9B H 0.3121 1.1147 0.2645 0.042 Uiso 1 1 calc R
H9C H 0.2695 1.2306 0.2002 0.042 Uiso 1 1 calc R
C10 C 0.06764(16) 0.6601(3) 0.06166(13) 0.0261(5) Uani 1 1 d .
H10A H 0.0387 0.5668 0.0702 0.031 Uiso 1 1 calc R
H10B H 0.0432 0.6825 0.0086 0.031 Uiso 1 1 calc R
C11 C 0.02702(18) 0.7195(3) 0.17323(14) 0.0316(5) Uani 1 1 d .
H11A H 0.0125 0.7986 0.2025 0.047 Uiso 1 1 calc R
H11B H 0.0864 0.6704 0.2015 0.047 Uiso 1 1 calc R
H11C H -0.0260 0.6490 0.1606 0.047 Uiso 1 1 calc R
C12 C -0.05418(17) 0.8424(3) 0.06023(14) 0.0331(6) Uani 1 1 d .
H12A H -0.1029 0.7651 0.0488 0.050 Uiso 1 1 calc R
H12B H -0.0480 0.8827 0.0146 0.050 Uiso 1 1 calc R
H12C H -0.0735 0.9200 0.0879 0.050 Uiso 1 1 calc R
C13 C 0.53538(16) 0.3254(2) 0.05890(11) 0.0195(4) Uani 1 1 d .
C14 C 0.48367(16) 0.4192(2) 0.08971(11) 0.0195(4) Uani 1 1 d .
H14 H 0.5157 0.4718 0.1331 0.023 Uiso 1 1 calc R
C15 C 0.38476(15) 0.4361(2) 0.05691(11) 0.0178(4) Uani 1 1 d .
C16 C 0.34242(15) 0.3528(2) -0.00587(11) 0.0193(4) Uani 1 1 d .
H16 H 0.2758 0.3624 -0.0312 0.023 Uiso 1 1 calc R
C17 C 0.39823(15) 0.2558(2) -0.03118(11) 0.0188(4) Uani 1 1 d .
C18 C 0.35489(16) 0.1623(2) -0.09696(11) 0.0207(4) Uani 1 1 d .
C19 C 0.41272(18) 0.0700(2) -0.12285(13) 0.0255(5) Uani 1 1 d .
H19 H 0.4798 0.0635 -0.0984 0.031 Uiso 1 1 calc R
C20 C 0.37045(18) -0.0122(3) -0.18506(13) 0.0296(5) Uani 1 1 d .
H20 H 0.4083 -0.0753 -0.2042 0.035 Uiso 1 1 calc R
C21 C 0.27281(18) -0.0016(3) -0.21880(13) 0.0293(5) Uani 1 1 d .
H21 H 0.2422 -0.0561 -0.2618 0.035 Uiso 1 1 calc R
C22 C 0.22039(18) 0.0910(3) -0.18832(13) 0.0301(5) Uani 1 1 d .
H22 H 0.1530 0.0972 -0.2113 0.036 Uiso 1 1 calc R
C23 C 0.64187(15) 0.3183(2) 0.08749(11) 0.0192(4) Uani 1 1 d .
C24 C 0.69383(17) 0.2249(3) 0.05680(12) 0.0243(5) Uani 1 1 d .
H24 H 0.6617 0.1587 0.0191 0.029 Uiso 1 1 calc R
C25 C 0.79345(18) 0.2299(3) 0.08220(13) 0.0292(5) Uani 1 1 d .
H25 H 0.8306 0.1672 0.0622 0.035 Uiso 1 1 calc R
C26 C 0.83743(17) 0.3275(3) 0.13694(13) 0.0319(6) Uani 1 1 d .
H26 H 0.9055 0.3348 0.1545 0.038 Uiso 1 1 calc R
C27 C 0.78121(18) 0.4140(3) 0.16576(13) 0.0317(6) Uani 1 1 d .
H27 H 0.8123 0.4797 0.2041 0.038 Uiso 1 1 calc R

loop_
_atom_site_aniso_label
_atom_site_aniso_U_11
_atom_site_aniso_U_22
_atom_site_aniso_U_33
_atom_site_aniso_U_23
_atom_site_aniso_U_13
_atom_site_aniso_U_12
Pd1 0.01736(9) 0.02138(10) 0.01940(9) -0.00226(6) 0.00559(7) 0.00387(6)
Br1 0.03135(14) 0.04245(17) 0.04864(17) -0.01515(12) 0.00398(12) 0.01641(12)
N1 0.0238(9) 0.0173(9) 0.0206(9) -0.0014(7) 0.0092(7) 0.0024(7)
N2 0.0180(9) 0.0299(11) 0.0251(10) -0.0043(8) 0.0057(8) 0.0007(8)
N3 0.0247(9) 0.0188(9) 0.0174(8) 0.0007(7) 0.0077(7) 0.0014(7)
N4 0.0266(10) 0.0275(10) 0.0238(10) -0.0045(8) 0.0072(8) -0.0005(8)
N5 0.0239(10) 0.0305(11) 0.0212(9) -0.0018(8) 0.0053(8) 0.0041(8)
C1 0.0205(10) 0.0195(10) 0.0158(10) 0.0007(8) 0.0060(8) 0.0012(8)
C2 0.0194(10) 0.0163(10) 0.0160(10) 0.0003(8) 0.0057(8) 0.0005(8)
C3 0.0163(9) 0.0202(10) 0.0172(10) 0.0027(8) 0.0046(8) 0.0013(8)
C4 0.0219(10) 0.0175(10) 0.0157(9) 0.0014(8) 0.0065(8) 0.0029(8)
C5 0.0225(11) 0.0193(10) 0.0192(10) -0.0024(8) 0.0058(8) -0.0023(8)
C6 0.0180(10) 0.0234(11) 0.0191(10) -0.0005(8) 0.0051(8) 0.0003(8)
C7 0.0194(10) 0.0195(11) 0.0208(10) -0.0024(8) 0.0072(8) 0.0004(8)
C8 0.0359(13) 0.0260(12) 0.0276(12) 0.0070(10) 0.0144(10) 0.0017(10)
C9 0.0309(12) 0.0204(12) 0.0347(13) -0.0094(10) 0.0118(10) -0.0018(9)
C10 0.0183(10) 0.0299(12) 0.0290(12) -0.0095(10) 0.0058(9) -0.0010(9)
C11 0.0272(12) 0.0383(14) 0.0307(13) 0.0014(11) 0.0109(10) -0.0015(11)
C12 0.0182(11) 0.0416(15) 0.0355(14) -0.0048(11) 0.0028(10) 0.0046(10)
C13 0.0239(11) 0.0168(10) 0.0178(10) 0.0025(8) 0.0068(8) 0.0021(8)
C14 0.0229(11) 0.0183(10) 0.0164(10) 0.0002(8) 0.0046(8) 0.0026(8)
C15 0.0227(10) 0.0140(10) 0.0179(10) 0.0028(8) 0.0081(8) 0.0012(8)
C16 0.0208(10) 0.0190(10) 0.0182(10) 0.0026(8) 0.0059(8) 0.0001(8)
C17 0.0251(11) 0.0179(10) 0.0148(9) 0.0006(8) 0.0080(8) -0.0010(8)
C18 0.0275(11) 0.0191(10) 0.0171(10) 0.0011(8) 0.0092(9) -0.0021(9)
C19 0.0275(12) 0.0266(12) 0.0242(11) -0.0047(9) 0.0105(10) -0.0029(9)
C20 0.0379(13) 0.0281(13) 0.0278(12) -0.0086(10) 0.0175(11) -0.0053(10)
C21 0.0391(14) 0.0294(13) 0.0193(11) -0.0072(9) 0.0090(10) -0.0093(11)
C22 0.0268(12) 0.0353(14) 0.0256(12) -0.0044(10) 0.0043(10) -0.0043(10)
C23 0.0229(10) 0.0203(11) 0.0151(9) 0.0031(8) 0.0069(8) 0.0041(8)
C24 0.0278(11) 0.0247(12) 0.0205(11) 0.0033(9) 0.0078(9) 0.0049(9)
C25 0.0293(12) 0.0351(14) 0.0256(12) 0.0064(10) 0.0119(10) 0.0129(10)
C26 0.0205(11) 0.0454(15) 0.0283(12) 0.0035(11) 0.0056(10) 0.0069(10)
C27 0.0238(12) 0.0435(15) 0.0249(12) -0.0042(10) 0.0029(10) 0.0032(10)

loop_
_atom_type_symbol
_atom_type_description
_atom_type_scat_dispersion_real
_atom_type_scat_dispersion_imag
_atom_type_scat_source
C C 0.0033 0.0016 'International Tables Vol C Tables 4.2.6.8 and 6.1.1.4'
H H 0.0000 0.0000 'International Tables Vol C Tables 4.2.6.8 and 6.1.1.4'
Br Br -0.2901 2.4595 'International Tables Vol C Tables 4.2.6.8 and 6.1.1.4'
N N 0.0061 0.0033 'International Tables Vol C Tables 4.2.6.8 and 6.1.1.4'
Pd Pd -0.9988 1.0072 'International Tables Vol C Tables 4.2.6.8 and 6.1.1.4'

loop_
_geom_angle_atom_site_label_1
_geom_angle_atom_site_label_2
_geom_angle_atom_site_label_3
_geom_angle
C1 Pd1 N2 80.86(8)
C1 Pd1 N1 81.17(8)
N2 Pd1 N1 161.98(7)
C1 Pd1 Br1 176.48(6)
N2 Pd1 Br1 100.91(5)
N1 Pd1 Br1 96.97(5)
C8 N1 C9 107.77(18)
C8 N1 C7 109.24(17)
C9 N1 C7 109.08(17)
C8 N1 Pd1 105.49(14)
C9 N1 Pd1 118.08(14)
C7 N1 Pd1 106.92(13)
C12 N2 C11 107.99(19)
C12 N2 C10 108.82(18)
C11 N2 C10 109.47(19)
C12 N2 Pd1 115.02(15)
C11 N2 Pd1 106.68(14)
C10 N2 Pd1 108.76(13)
C17 N3 C13 117.73(18)
C18 N4 C22 117.1(2)
C27 N5 C23 117.5(2)
C6 C1 C2 121.71(19)
C6 C1 Pd1 119.69(16)
C2 C1 Pd1 118.32(15)
C3 C2 C1 119.20(19)
C3 C2 C7 127.14(19)
C1 C2 C7 113.64(18)
C2 C3 C4 120.36(19)
C2 C3 H3 119.8
C4 C3 H3 119.8
C3 C4 C5 119.26(19)
C3 C4 C15 119.35(19)
C5 C4 C15 121.18(19)
C6 C5 C4 120.3(2)
C6 C5 H5 119.9
C4 C5 H5 119.9
C1 C6 C5 119.02(19)
C1 C6 C10 114.21(19)
C5 C6 C10 126.5(2)
N1 C7 C2 108.40(17)
N1 C7 H7A 110.0
C2 C7 H7A 110.0
N1 C7 H7B 110.0
C2 C7 H7B 110.0
H7A C7 H7B 108.4
N1 C8 H8A 109.5
N1 C8 H8B 109.5
H8A C8 H8B 109.5
N1 C8 H8C 109.5
H8A C8 H8C 109.5
H8B C8 H8C 109.5
N1 C9 H9A 109.5
N1 C9 H9B 109.5
H9A C9 H9B 109.5
N1 C9 H9C 109.5
H9A C9 H9C 109.5
H9B C9 H9C 109.5
C6 C10 N2 109.67(18)
C6 C10 H10A 109.7
N2 C10 H10A 109.7
C6 C10 H10B 109.7
N2 C10 H10B 109.7
H10A C10 H10B 108.2
N2 C11 H11A 109.5
N2 C11 H11B 109.5
H11A C11 H11B 109.5
N2 C11 H11C 109.5
H11A C11 H11C 109.5
H11B C11 H11C 109.5
N2 C12 H12A 109.5
N2 C12 H12B 109.5
H12A C12 H12B 109.5
N2 C12 H12C 109.5
H12A C12 H12C 109.5
H12B C12 H12C 109.5
N3 C13 C14 122.6(2)
N3 C13 C23 116.19(19)
C14 C13 C23 121.11(19)
C13 C14 C15 120.1(2)
C13 C14 H14 120.0
C15 C14 H14 120.0
C14 C15 C16 116.68(19)
C14 C15 C4 121.29(19)
C16 C15 C4 121.93(19)
C17 C16 C15 119.8(2)
C17 C16 H16 120.1
C15 C16 H16 120.1
N3 C17 C16 122.96(19)
N3 C17 C18 115.76(19)
C16 C17 C18 121.25(19)
N4 C18 C19 123.0(2)
N4 C18 C17 116.79(19)
C19 C18 C17 120.2(2)
C20 C19 C18 118.6(2)
C20 C19 H19 120.7
C18 C19 H19 120.7
C21 C20 C19 119.2(2)
C21 C20 H20 120.4
C19 C20 H20 120.4
C20 C21 C22 118.3(2)
C20 C21 H21 120.9
C22 C21 H21 120.9
N4 C22 C21 123.7(2)
N4 C22 H22 118.1
C21 C22 H22 118.1
N5 C23 C24 122.3(2)
N5 C23 C13 116.40(19)
C24 C23 C13 121.3(2)
C25 C24 C23 118.9(2)
C25 C24 H24 120.5
C23 C24 H24 120.5
C26 C25 C24 118.8(2)
C26 C25 H25 120.6
C24 C25 H25 120.6
C27 C26 C25 118.9(2)
C27 C26 H26 120.5
C25 C26 H26 120.5
N5 C27 C26 123.5(2)
N5 C27 H27 118.2
C26 C27 H27 118.2

loop_
_geom_bond_atom_site_label_1
_geom_bond_atom_site_label_2
_geom_bond_distance
Pd1 C1 1.924(2)
Pd1 N2 2.1183(19)
Pd1 N1 2.1234(19)
Pd1 Br1 2.5406(3)
N1 C8 1.482(3)
N1 C9 1.483(3)
N1 C7 1.503(3)
N2 C12 1.482(3)
N2 C11 1.491(3)
N2 C10 1.514(3)
N3 C17 1.340(3)
N3 C13 1.345(3)
N4 C18 1.341(3)
N4 C22 1.342(3)
N5 C27 1.340(3)
N5 C23 1.350(3)
C1 C6 1.385(3)
C1 C2 1.394(3)
C2 C3 1.383(3)
C2 C7 1.503(3)
C3 C4 1.404(3)
C3 H3 0.9500
C4 C5 1.411(3)
C4 C15 1.485(3)
C5 C6 1.390(3)
C5 H5 0.9500
C6 C10 1.513(3)
C7 H7A 0.9900
C7 H7B 0.9900
C8 H8A 0.9800
C8 H8B 0.9800
C8 H8C 0.9800
C9 H9A 0.9800
C9 H9B 0.9800
C9 H9C 0.9800
C10 H10A 0.9900
C10 H10B 0.9900
C11 H11A 0.9800
C11 H11B 0.9800
C11 H11C 0.9800
C12 H12A 0.9800
C12 H12B 0.9800
C12 H12C 0.9800
C13 C14 1.392(3)
C13 C23 1.485(3)
C14 C15 1.397(3)
C14 H14 0.9500
C15 C16 1.398(3)
C16 C17 1.392(3)
C16 H16 0.9500
C17 C18 1.494(3)
C18 C19 1.392(3)
C19 C20 1.385(3)
C19 H19 0.9500
C20 C21 1.378(4)
C20 H20 0.9500
C21 C22 1.388(4)
C21 H21 0.9500
C22 H22 0.9500
C23 C24 1.391(3)
C24 C25 1.388(3)
C24 H24 0.9500
C25 C26 1.378(4)
C25 H25 0.9500
C26 C27 1.376(3)
C26 H26 0.9500
C27 H27 0.9500

loop_
_geom_torsion_atom_site_label_1
_geom_torsion_atom_site_label_2
_geom_torsion_atom_site_label_3
_geom_torsion_atom_site_label_4
_geom_torsion
C1 Pd1 N1 C8 90.55(14)
N2 Pd1 N1 C8 86.4(3)
Br1 Pd1 N1 C8 -86.44(13)
C1 Pd1 N1 C9 -149.00(17)
N2 Pd1 N1 C9 -153.2(2)
Br1 Pd1 N1 C9 34.01(16)
C1 Pd1 N1 C7 -25.67(13)
N2 Pd1 N1 C7 -29.9(3)
Br1 Pd1 N1 C7 157.34(12)
C1 Pd1 N2 C12 -144.95(17)
N1 Pd1 N2 C12 -140.8(2)
Br1 Pd1 N2 C12 31.96(16)
C1 Pd1 N2 C11 95.33(15)
N1 Pd1 N2 C11 99.5(3)
Br1 Pd1 N2 C11 -87.75(14)
C1 Pd1 N2 C10 -22.65(15)
N1 Pd1 N2 C10 -18.4(3)
Br1 Pd1 N2 C10 154.27(13)
N2 Pd1 C1 C6 14.64(17)
N1 Pd1 C1 C6 -164.05(18)
N2 Pd1 C1 C2 -171.30(17)
N1 Pd1 C1 C2 10.01(16)
C6 C1 C2 C3 4.2(3)
Pd1 C1 C2 C3 -169.70(15)
C6 C1 C2 C7 -177.39(19)
Pd1 C1 C2 C7 8.7(2)
C1 C2 C3 C4 -2.2(3)
C7 C2 C3 C4 179.6(2)
C2 C3 C4 C5 -1.6(3)
C2 C3 C4 C15 173.21(18)
C3 C4 C5 C6 3.6(3)
C15 C4 C5 C6 -171.11(19)
C2 C1 C6 C5 -2.2(3)
Pd1 C1 C6 C5 171.61(16)
C2 C1 C6 C10 -176.47(19)
Pd1 C1 C6 C10 -2.6(3)
C4 C5 C6 C1 -1.7(3)
C4 C5 C6 C10 171.8(2)
C8 N1 C7 C2 -77.9(2)
C9 N1 C7 C2 164.52(17)
Pd1 N1 C7 C2 35.78(18)
C3 C2 C7 N1 147.9(2)
C1 C2 C7 N1 -30.4(2)
C1 C6 C10 N2 -17.1(3)
C5 C6 C10 N2 169.2(2)
C12 N2 C10 C6 152.7(2)
C11 N2 C10 C6 -89.5(2)
Pd1 N2 C10 C6 26.7(2)
C17 N3 C13 C14 2.4(3)
C17 N3 C13 C23 -174.22(18)
N3 C13 C14 C15 -3.7(3)
C23 C13 C14 C15 172.84(19)
C13 C14 C15 C16 1.3(3)
C13 C14 C15 C4 -175.18(19)
C3 C4 C15 C14 23.7(3)
C5 C4 C15 C14 -161.6(2)
C3 C4 C15 C16 -152.6(2)
C5 C4 C15 C16 22.1(3)
C14 C15 C16 C17 1.9(3)
C4 C15 C16 C17 178.42(19)
C13 N3 C17 C16 1.0(3)
C13 N3 C17 C18 179.43(18)
C15 C16 C17 N3 -3.3(3)
C15 C16 C17 C18 178.42(19)
C22 N4 C18 C19 -1.7(3)
C22 N4 C18 C17 178.6(2)
N3 C17 C18 N4 178.94(19)
C16 C17 C18 N4 -2.6(3)
N3 C17 C18 C19 -0.8(3)
C16 C17 C18 C19 177.6(2)
N4 C18 C19 C20 2.0(3)
C17 C18 C19 C20 -178.3(2)
C18 C19 C20 C21 -0.7(4)
C19 C20 C21 C22 -0.6(4)
C18 N4 C22 C21 0.3(4)
C20 C21 C22 N4 0.9(4)
C27 N5 C23 C24 2.5(3)
C27 N5 C23 C13 -175.2(2)
N3 C13 C23 N5 174.55(19)
C14 C13 C23 N5 -2.2(3)
N3 C13 C23 C24 -3.2(3)
C14 C13 C23 C24 -179.9(2)
N5 C23 C24 C25 -2.1(3)
C13 C23 C24 C25 175.5(2)
C23 C24 C25 C26 -0.1(3)
C24 C25 C26 C27 1.5(4)
C23 N5 C27 C26 -1.0(4)
C25 C26 C27 N5 -1.1(4)
